data_7043014
loop_
_publ_author_name
'Hill, Anthony'
'Ward, Jas S.'

_publ_section_title
;
 Synthetic and Structural Studies of Phosphine Coordinated Boronium Salts
;
_journal_name_full 'Dalton Trans.'
_journal_paper_doi 10.1039/C7DT01023K
_journal_year 2017
_chemical_compound_source 'Research School of Chemistry'
_chemical_formula_moiety 'C41 H41 B1 O0.6 P3, As1 F6, H0.8 O0.4'
_chemical_formula_sum 'C41 H41.8 As B F6 O P3'
_chemical_formula_weight 843.22
_space_group_IT_number 14
_symmetry_cell_setting monoclinic
_symmetry_space_group_name_Hall '-P 2yn'
_symmetry_space_group_name_H-M 'P 1 21/n 1'
_atom_sites_solution_hydrogens difmap
_atom_sites_solution_primary other
_audit_update_record
;
2017-02-03 deposited with the CCDC.
2017-05-12 downloaded from the CCDC.
;
_cell_angle_alpha 90
_cell_angle_beta 97.8708(13)
_cell_angle_gamma 90
_cell_formula_units_Z 4
_cell_length_a 13.0162(3)
_cell_length_b 21.4161(5)
_cell_length_c 14.4005(2)
_cell_measurement_reflns_used 108874
_cell_measurement_temperature 200
_cell_measurement_theta_max 29
_cell_measurement_theta_min 2.55
_cell_volume 3976.41(14)
_computing_cell_refinement 'DENZO/SCALEPACK (Otwinowski & Minor, 1997)'
_computing_data_collection 'COLLECT (Nonius, 2001).'
_computing_data_reduction 'DENZO/SCALEPACK (Otwinowski & Minor, 1997)'
_computing_molecular_graphics 'Ortep-3 for windows (Farrugia, 1997)'
_computing_publication_material 'CRYSTALS (Betteridge et al., 2003)'
_computing_structure_refinement 'CRYSTALS (Betteridge et al., 2003)'
_computing_structure_solution 'Superflip (Palatinus & Chapuis, 2007)'
_diffrn_ambient_temperature 200
_diffrn_measured_fraction_theta_full 0.997
_diffrn_measured_fraction_theta_max 0.997
_diffrn_measurement_device Area
_diffrn_measurement_device_type 'Nonius KappaCCD'
_diffrn_measurement_method \w
_diffrn_radiation_monochromator graphite
_diffrn_radiation_type 'Mo K\a'
_diffrn_radiation_wavelength 0.71073
_diffrn_reflns_av_R_equivalents 0.030
_diffrn_reflns_limit_h_max 16
_diffrn_reflns_limit_h_min -16
_diffrn_reflns_limit_k_max 27
_diffrn_reflns_limit_k_min -27
_diffrn_reflns_limit_l_max 18
_diffrn_reflns_limit_l_min -18
_diffrn_reflns_number 17904
_diffrn_reflns_theta_full 27.511
_diffrn_reflns_theta_max 27.511
_diffrn_reflns_theta_min 2.745
_diffrn_standards_number 0
_exptl_absorpt_coefficient_mu 1.036
_exptl_absorpt_correction_T_max 0.91
_exptl_absorpt_correction_T_min 0.65
_exptl_absorpt_correction_type multi-scan
_exptl_absorpt_process_details 'DENZO/SCALEPACK (Otwinowski & Minor, 1997)'
_exptl_crystal_colour colourless
_exptl_crystal_density_diffrn 1.408
_exptl_crystal_density_method 'not measured'
_exptl_crystal_description prism
_exptl_crystal_F_000 1731.200
_exptl_crystal_size_max 0.450
_exptl_crystal_size_mid 0.150
_exptl_crystal_size_min 0.090
_refine_diff_density_max 0.96
_refine_diff_density_min -0.70
_refine_ls_extinction_method None
_refine_ls_goodness_of_fit_ref 0.9869
_refine_ls_hydrogen_treatment mixed
_refine_ls_matrix_type full
_refine_ls_number_parameters 487
_refine_ls_number_reflns 9119
_refine_ls_number_restraints 200
_refine_ls_R_factor_all 0.0901
_refine_ls_R_factor_gt 0.0564
_refine_ls_shift/su_max 0.0022377
_refine_ls_shift/su_mean 0.0000475
_refine_ls_structure_factor_coef Fsqd
_refine_ls_weighting_details
;
 Method= Modified Sheldrick 
 w=1/[\s^2^(F^2^) + ( 0.07P)^2^ + 4.55P] 
 ,where P=(max(Fo^2^,0) + 2Fc^2^)/3 
;
_refine_ls_weighting_scheme calc
_refine_ls_wR_factor_all 0.1517
_refine_ls_wR_factor_gt 0.1343
_refine_ls_wR_factor_ref 0.1517
_reflns_limit_h_max 16
_reflns_limit_h_min -16
_reflns_limit_k_max 27
_reflns_limit_k_min 0
_reflns_limit_l_max 18
_reflns_limit_l_min 0
_reflns_number_gt 6292
_reflns_number_total 9120
_reflns_threshold_expression I>2.0\s(I)
_oxford_diffrn_Wilson_B_factor 3.70
_oxford_diffrn_Wilson_scale 14.52
_oxford_refine_ls_r_factor_ref 0.0901
_oxford_refine_ls_scale 0.3052(3)
_oxford_reflns_number_all 9119
_oxford_reflns_threshold_expression_ref I>-10.0\s(I)
_cod_data_source_file c7dt01023k2.cif
_cod_data_source_block 1
_cod_depositor_comments
;
The following automatic conversions were performed:

'_atom_sites_solution_primary' value 'Other' changed to 'other'
according to
/home/data/users/saulius/crontab/automatic-downloads/rss-feeds/RSC/lib/dictionaries/cif_core.dic
dictionary named 'cif_core.dic' version 2.4.2 from 2011-04-26.

Automatic conversion script
Id: cif_fix_values 4973 2017-02-22 13:04:09Z antanas 
;
_cod_original_sg_symbol_H-M 'P 21/n '
_cod_original_formula_sum 'C41 H41.80 As1 B1 F6 O1 P3'
_cod_database_code 7043014

loop_
_symmetry_equiv_pos_as_xyz
x,y,z
-x,-y,-z
x+1/2,-y+1/2,z+1/2
-x+1/2,y+1/2,-z+1/2

loop_
_atom_site_label
_atom_site_type_symbol
_atom_site_fract_x
_atom_site_fract_y
_atom_site_fract_z
_atom_site_U_iso_or_equiv
_atom_site_occupancy
_atom_site_adp_type
_atom_site_refinement_flags_posn
As1 As 0.37838(3) 0.607768(17) 0.70500(2) 0.0555 1.0000 Uani .
B1 B 0.6159(3) 0.75686(18) 0.3168(3) 0.0496 1.0000 Uani .
F1 F 0.3981(3) 0.54295(14) 0.7731(2) 0.1083 1.0000 Uani .
F2 F 0.3641(3) 0.67285(15) 0.6375(3) 0.1257 1.0000 Uani .
F3 F 0.2588(3) 0.5860(2) 0.6633(3) 0.1397 1.0000 Uani .
F4 F 0.5023(2) 0.62936(15) 0.7501(2) 0.0983 1.0000 Uani .
F5 F 0.3349(3) 0.6445(2) 0.7947(2) 0.1484 1.0000 Uani .
F6 F 0.4306(3) 0.57169(16) 0.6184(2) 0.1216 1.0000 Uani .
O1 O 0.2490(3) 0.64402(19) 0.3194(3) 0.0639 0.6000 Uani .
O101 O 0.1064(4) 0.6523(2) 0.2159(4) 0.0455 0.4000 Uani .
P1 P 0.29427(7) 0.58134(4) 0.30855(6) 0.0507 1.0000 Uani D
P2 P 0.62838(7) 0.67951(4) 0.25230(6) 0.0445 1.0000 Uani D
P3 P 0.56206(7) 0.74282(4) 0.43312(6) 0.0457 1.0000 Uani D
C1 C 0.4209(3) 0.56697(14) 0.3796(2) 0.0447 1.0000 Uani D
C2 C 0.5257(3) 0.62659(15) 0.2764(2) 0.0455 1.0000 Uani D
C3 C 0.4716(3) 0.67748(15) 0.4224(2) 0.0454 1.0000 Uani D
C4 C 0.5075(3) 0.61645(14) 0.3787(2) 0.0431 1.0000 Uani D
C5 C 0.6051(3) 0.59022(16) 0.4382(2) 0.0503 1.0000 Uani D
C11 C 0.3098(2) 0.55880(16) 0.1896(2) 0.0508 1.0000 Uani D
C12 C 0.3617(3) 0.50536(18) 0.1682(3) 0.0599 1.0000 Uani D
C13 C 0.3764(3) 0.4932(2) 0.0767(3) 0.0743 1.0000 Uani D
C14 C 0.3385(3) 0.5347(3) 0.0064(3) 0.0803 1.0000 Uani D
C15 C 0.2854(3) 0.5871(2) 0.0266(3) 0.0783 1.0000 Uani D
C16 C 0.2712(3) 0.59947(18) 0.1170(3) 0.0643 1.0000 Uani D
C21 C 0.2146(2) 0.52064(16) 0.3499(2) 0.0516 1.0000 Uani D
C22 C 0.1643(3) 0.47460(17) 0.2929(3) 0.0650 1.0000 Uani D
C23 C 0.0975(3) 0.43328(19) 0.3275(4) 0.0821 1.0000 Uani D
C24 C 0.0808(3) 0.4360(2) 0.4197(4) 0.0888 1.0000 Uani D
C25 C 0.1312(3) 0.4812(2) 0.4779(3) 0.0856 1.0000 Uani D
C26 C 0.1962(3) 0.5240(2) 0.4426(3) 0.0691 1.0000 Uani D
C31 C 0.6035(2) 0.69606(15) 0.1281(2) 0.0474 1.0000 Uani D
C32 C 0.5448(3) 0.65623(17) 0.0658(2) 0.0596 1.0000 Uani D
C33 C 0.5263(3) 0.6706(2) -0.0285(3) 0.0719 1.0000 Uani D
C34 C 0.5673(3) 0.7242(2) -0.0608(3) 0.0782 1.0000 Uani D
C35 C 0.6269(3) 0.7637(2) 0.0001(3) 0.0764 1.0000 Uani D
C36 C 0.6439(3) 0.75019(17) 0.0949(3) 0.0627 1.0000 Uani D
C41 C 0.7531(3) 0.64097(17) 0.2684(2) 0.0523 1.0000 Uani D
C42 C 0.8426(3) 0.6766(2) 0.2855(3) 0.0884 1.0000 Uani D
C43 C 0.9387(4) 0.6481(3) 0.2872(3) 0.1160 1.0000 Uani D
C44 C 0.9458(4) 0.5844(3) 0.2744(3) 0.0981 1.0000 Uani D
C45 C 0.8571(4) 0.5493(2) 0.2574(2) 0.0753 1.0000 Uani D
C46 C 0.7611(3) 0.57742(17) 0.2526(2) 0.0607 1.0000 Uani D
C51 C 0.4879(3) 0.81127(16) 0.4566(2) 0.0492 1.0000 Uani D
C52 C 0.4017(3) 0.80816(19) 0.5024(3) 0.0715 1.0000 Uani D
C53 C 0.3478(3) 0.8621(2) 0.5181(3) 0.0844 1.0000 Uani D
C54 C 0.3817(3) 0.9190(2) 0.4905(3) 0.0754 1.0000 Uani D
C55 C 0.4666(3) 0.92223(19) 0.4438(3) 0.0741 1.0000 Uani D
C56 C 0.5197(3) 0.86883(18) 0.4257(2) 0.0617 1.0000 Uani D
C61 C 0.6589(3) 0.73185(15) 0.5344(2) 0.0513 1.0000 Uani D
C62 C 0.6277(3) 0.71923(18) 0.6206(3) 0.0755 1.0000 Uani D
C63 C 0.7013(4) 0.71156(18) 0.6991(3) 0.0897 1.0000 Uani D
C64 C 0.8049(4) 0.71715(17) 0.6912(3) 0.0807 1.0000 Uani D
C65 C 0.8362(3) 0.72963(16) 0.6062(3) 0.0730 1.0000 Uani D
C66 C 0.7633(3) 0.73734(14) 0.5272(3) 0.0587 1.0000 Uani D
H1 H 0.5481 0.7828 0.2732 0.0578 1.0000 Uiso R
H11 H 0.4475 0.5280 0.3613 0.0540 1.0000 Uiso DR
H12 H 0.4074 0.5629 0.4435 0.0538 1.0000 Uiso DR
H21 H 0.5376 0.5868 0.2490 0.0541 1.0000 Uiso DR
H22 H 0.4627 0.6451 0.2425 0.0545 1.0000 Uiso DR
H31 H 0.4534 0.6676 0.4837 0.0546 1.0000 Uiso DR
H32 H 0.4094 0.6908 0.3828 0.0550 1.0000 Uiso DR
H51 H 0.6246 0.5520 0.4116 0.0744 1.0000 Uiso DR
H52 H 0.6621 0.6183 0.4400 0.0745 1.0000 Uiso DR
H53 H 0.5906 0.5830 0.5006 0.0740 1.0000 Uiso DR
H121 H 0.3866 0.4769 0.2156 0.0712 1.0000 Uiso DR
H131 H 0.4108 0.4573 0.0642 0.0888 1.0000 Uiso DR
H141 H 0.3499 0.5266 -0.0543 0.0959 1.0000 Uiso DR
H151 H 0.2578 0.6134 -0.0212 0.0942 1.0000 Uiso DR
H161 H 0.2357 0.6347 0.1303 0.0773 1.0000 Uiso DR
H221 H 0.1745 0.4716 0.2303 0.0778 1.0000 Uiso DR
H231 H 0.0629 0.4039 0.2877 0.0989 1.0000 Uiso DR
H241 H 0.0353 0.4077 0.4425 0.1069 1.0000 Uiso DR
H251 H 0.1227 0.4834 0.5401 0.1028 1.0000 Uiso DR
H261 H 0.2277 0.5552 0.4811 0.0824 1.0000 Uiso DR
H321 H 0.5176 0.6195 0.0876 0.0720 1.0000 Uiso DR
H331 H 0.4858 0.6443 -0.0700 0.0857 1.0000 Uiso DR
H341 H 0.5541 0.7337 -0.1248 0.0939 1.0000 Uiso DR
H351 H 0.6568 0.7991 -0.0223 0.0917 1.0000 Uiso DR
H361 H 0.6812 0.7772 0.1367 0.0746 1.0000 Uiso DR
H421 H 0.8386 0.7191 0.2963 0.1057 1.0000 Uiso DR
H431 H 0.9990 0.6724 0.2978 0.1390 1.0000 Uiso DR
H441 H 1.0112 0.5653 0.2774 0.1178 1.0000 Uiso DR
H451 H 0.8620 0.5078 0.2472 0.0901 1.0000 Uiso DR
H461 H 0.7009 0.5537 0.2387 0.0729 1.0000 Uiso DR
H521 H 0.3797 0.7704 0.5216 0.0858 1.0000 Uiso DR
H531 H 0.2884 0.8599 0.5478 0.1011 1.0000 Uiso DR
H541 H 0.3468 0.9560 0.5036 0.0900 1.0000 Uiso DR
H551 H 0.4893 0.9614 0.4240 0.0891 1.0000 Uiso DR
H561 H 0.5761 0.8716 0.3921 0.0739 1.0000 Uiso DR
H621 H 0.5565 0.7155 0.6254 0.0905 1.0000 Uiso DR
H631 H 0.6802 0.7015 0.7556 0.1080 1.0000 Uiso DR
H641 H 0.8542 0.7117 0.7445 0.0970 1.0000 Uiso DR
H651 H 0.9069 0.7338 0.6011 0.0872 1.0000 Uiso DR
H661 H 0.7839 0.7463 0.4702 0.0707 1.0000 Uiso DR
H2 H 0.6815 0.7832 0.3238 0.0713 1.0000 Uiso R
H1011 H 0.1389 0.6319 0.2584 0.0693 0.4000 Uiso .
H1012 H 0.0791 0.6302 0.1712 0.0698 0.4000 Uiso .

loop_
_atom_site_aniso_label
_atom_site_aniso_U_11
_atom_site_aniso_U_22
_atom_site_aniso_U_33
_atom_site_aniso_U_23
_atom_site_aniso_U_13
_atom_site_aniso_U_12
As1 0.0742(3) 0.0468(2) 0.0452(2) -0.00102(15) 0.00753(17) 0.00802(18)
B1 0.055(2) 0.040(2) 0.053(2) -0.0060(16) 0.0069(18) -0.0047(17)
F1 0.114(2) 0.096(2) 0.111(2) 0.0503(18) 0.0044(18) -0.0019(17)
F2 0.119(2) 0.103(2) 0.160(3) 0.074(2) 0.039(2) 0.0431(19)
F3 0.102(2) 0.189(4) 0.116(3) 0.043(3) -0.025(2) -0.051(2)
F4 0.0914(19) 0.103(2) 0.094(2) 0.0044(16) -0.0084(15) -0.0144(16)
F5 0.159(3) 0.187(4) 0.103(2) -0.043(2) 0.031(2) 0.076(3)
F6 0.174(3) 0.120(3) 0.0747(18) -0.0234(17) 0.0276(19) 0.052(2)
O1 0.069(3) 0.049(2) 0.072(3) -0.012(2) 0.003(2) 0.008(2)
O101 0.032(3) 0.044(3) 0.058(3) 0.019(3) -0.004(2) 0.005(2)
P1 0.0505(5) 0.0493(5) 0.0502(5) 0.0008(4) -0.0007(4) 0.0017(4)
P2 0.0489(5) 0.0402(4) 0.0438(4) -0.0031(3) 0.0040(4) 0.0000(4)
P3 0.0490(5) 0.0405(5) 0.0463(5) -0.0069(3) 0.0018(4) 0.0006(4)
C1 0.0529(19) 0.0361(16) 0.0434(17) 0.0010(13) 0.0006(14) 0.0028(14)
C2 0.0523(19) 0.0392(17) 0.0439(17) -0.0031(13) 0.0028(14) -0.0003(14)
C3 0.0495(19) 0.0429(18) 0.0438(17) -0.0035(14) 0.0063(14) 0.0005(15)
C4 0.0480(18) 0.0387(17) 0.0415(16) -0.0026(13) 0.0016(13) 0.0016(14)
C5 0.052(2) 0.0492(19) 0.0479(18) 0.0022(15) -0.0004(15) 0.0035(16)
C11 0.051(2) 0.050(2) 0.0485(18) 0.0037(15) -0.0020(15) -0.0072(16)
C12 0.064(2) 0.061(2) 0.054(2) 0.0003(17) 0.0036(17) -0.0015(19)
C13 0.077(3) 0.080(3) 0.067(3) -0.019(2) 0.013(2) -0.008(2)
C14 0.084(3) 0.114(4) 0.042(2) -0.006(2) 0.006(2) -0.041(3)
C15 0.090(3) 0.083(3) 0.056(2) 0.011(2) -0.011(2) -0.024(3)
C16 0.069(3) 0.060(2) 0.058(2) 0.0098(18) -0.0098(19) -0.0085(19)
C21 0.0433(18) 0.054(2) 0.057(2) 0.0060(16) 0.0053(15) 0.0085(16)
C22 0.067(2) 0.053(2) 0.078(3) -0.0057(19) 0.018(2) -0.0023(19)
C23 0.079(3) 0.060(3) 0.111(4) -0.005(2) 0.025(3) -0.015(2)
C24 0.079(3) 0.078(3) 0.114(4) 0.024(3) 0.033(3) -0.004(3)
C25 0.070(3) 0.114(4) 0.074(3) 0.025(3) 0.016(2) 0.004(3)
C26 0.058(2) 0.087(3) 0.061(2) 0.005(2) 0.0056(19) -0.003(2)
C31 0.0514(19) 0.0449(18) 0.0466(18) -0.0005(14) 0.0087(15) 0.0035(15)
C32 0.078(3) 0.053(2) 0.0464(19) -0.0040(16) 0.0065(17) -0.0057(19)
C33 0.095(3) 0.074(3) 0.045(2) -0.0062(19) 0.004(2) -0.003(2)
C34 0.109(4) 0.078(3) 0.047(2) 0.007(2) 0.011(2) 0.010(3)
C35 0.104(3) 0.063(3) 0.065(3) 0.015(2) 0.018(2) -0.004(2)
C36 0.072(3) 0.058(2) 0.058(2) 0.0042(18) 0.0073(18) -0.0092(19)
C41 0.052(2) 0.056(2) 0.0484(19) -0.0059(16) 0.0025(15) 0.0053(16)
C42 0.058(3) 0.082(3) 0.122(4) -0.041(3) 0.002(3) -0.002(2)
C43 0.052(3) 0.123(5) 0.166(6) -0.059(4) -0.010(3) 0.007(3)
C44 0.070(3) 0.111(4) 0.107(4) -0.022(3) -0.012(3) 0.039(3)
C45 0.082(3) 0.063(3) 0.084(3) 0.010(2) 0.024(2) 0.022(2)
C46 0.063(2) 0.051(2) 0.069(2) 0.0060(18) 0.0150(19) 0.0063(18)
C51 0.0504(19) 0.0472(19) 0.0490(18) -0.0111(15) 0.0036(15) 0.0011(15)
C52 0.081(3) 0.051(2) 0.088(3) -0.003(2) 0.033(2) 0.005(2)
C53 0.082(3) 0.070(3) 0.109(4) -0.012(3) 0.043(3) 0.006(2)
C54 0.076(3) 0.053(2) 0.099(3) -0.015(2) 0.019(2) 0.015(2)
C55 0.082(3) 0.046(2) 0.095(3) -0.008(2) 0.012(2) 0.004(2)
C56 0.061(2) 0.050(2) 0.075(3) -0.0085(18) 0.0122(19) 0.0008(18)
C61 0.053(2) 0.0456(19) 0.053(2) -0.0112(15) -0.0013(15) 0.0007(15)
C62 0.060(2) 0.107(4) 0.055(2) -0.003(2) -0.0038(18) -0.001(2)
C63 0.081(3) 0.132(5) 0.053(2) -0.001(3) -0.006(2) 0.001(3)
C64 0.076(3) 0.087(3) 0.070(3) -0.009(2) -0.023(2) 0.002(2)
C65 0.054(2) 0.067(3) 0.092(3) -0.008(2) -0.011(2) -0.003(2)
C66 0.056(2) 0.050(2) 0.068(2) -0.0069(17) 0.0015(18) -0.0020(17)

loop_
_atom_type_symbol
_atom_type_scat_dispersion_real
_atom_type_scat_dispersion_imag
_atom_type_scat_Cromer_Mann_a1
_atom_type_scat_Cromer_Mann_b1
_atom_type_scat_Cromer_Mann_a2
_atom_type_scat_Cromer_Mann_b2
_atom_type_scat_Cromer_Mann_a3
_atom_type_scat_Cromer_Mann_b3
_atom_type_scat_Cromer_Mann_a4
_atom_type_scat_Cromer_Mann_b4
_atom_type_scat_Cromer_Mann_c
_atom_type_scat_source
C 0.0033 0.0016 2.3100 20.8439 1.0200 10.2075 1.5886 0.5687 0.8650 51.6512 0.2156 'International Tables Vol C 4.2.6.8 and 6.1.1.4'
H 0.0000 0.0000 0.4930 10.5109 0.3229 26.1257 0.1402 3.1424 0.0408 57.7998 0.0030 'International Tables Vol C 4.2.6.8 and 6.1.1.4'
As 0.0499 2.0058 16.6723 2.6345 6.0701 0.2647 3.4313 12.9479 4.2779 47.7972 2.5310 'International Tables Vol C 4.2.6.8 and 6.1.1.4'
B 0.0013 0.0007 2.0545 23.2185 1.3326 1.0210 1.0979 60.3498 0.7068 0.1403 -0.1932 'International Tables Vol C 4.2.6.8 and 6.1.1.4'
Br -0.2901 2.4595 17.1789 2.1723 5.2358 16.5796 5.6377 0.2609 3.9851 41.4328 2.9557 'International Tables Vol C 4.2.6.8 and 6.1.1.4'
F 0.0171 0.0103 3.5392 10.2825 2.6412 4.2944 1.5170 0.2615 1.0243 26.1476 0.2776 'International Tables Vol C 4.2.6.8 and 6.1.1.4'
O 0.0106 0.0060 3.0485 13.2771 2.2868 5.7011 1.5463 0.3239 0.8670 32.9089 0.2508 'International Tables Vol C 4.2.6.8 and 6.1.1.4'
P 0.1023 0.0942 6.4345 1.9067 4.1791 27.1570 1.7800 0.5260 1.4908 68.1645 1.1149 'International Tables Vol C 4.2.6.8 and 6.1.1.4'

loop_
_geom_angle_atom_site_label_1
_geom_angle_atom_site_label_2
_geom_angle_atom_site_label_3
_geom_angle
_geom_angle_publ_flag
F1 As1 F2 177.63(16) yes
F1 As1 F3 92.30(17) yes
F2 As1 F3 89.95(18) yes
F1 As1 F4 86.65(15) yes
F2 As1 F4 91.11(17) yes
F3 As1 F4 178.87(15) yes
F1 As1 F5 88.8(2) yes
F2 As1 F5 92.0(2) yes
F3 As1 F5 90.7(2) yes
F4 As1 F5 88.93(19) yes
F1 As1 F6 90.47(17) yes
F2 As1 F6 88.66(17) yes
F3 As1 F6 93.3(2) yes
F4 As1 F6 87.15(17) yes
F5 As1 F6 176.0(2) yes
P2 B1 P3 110.6(2) yes
P2 B1 H1 105.2 no
P3 B1 H1 101.9 no
P2 B1 H2 113.7 no
P3 B1 H2 113.6 no
H1 B1 H2 110.9 no
H1011 O101 H1012 113.0 no
O1 P1 C1 115.5(2) yes
O1 P1 C11 115.9(2) yes
C1 P1 C11 105.82(15) yes
O1 P1 C21 111.1(2) yes
C1 P1 C21 101.89(15) yes
C11 P1 C21 105.16(16) yes
B1 P2 C2 109.39(16) yes
B1 P2 C31 107.13(16) yes
C2 P2 C31 105.88(15) yes
B1 P2 C41 117.83(17) yes
C2 P2 C41 111.15(16) yes
C31 P2 C41 104.62(14) yes
B1 P3 C3 110.75(16) yes
B1 P3 C51 107.60(17) yes
C3 P3 C51 106.42(15) yes
B1 P3 C61 115.19(18) yes
C3 P3 C61 109.84(16) yes
C51 P3 C61 106.57(14) yes
P1 C1 C4 118.6(2) yes
P1 C1 H11 108.9 no
C4 C1 H11 107.7 no
P1 C1 H12 106.2 no
C4 C1 H12 107.3 no
H11 C1 H12 107.7 no
P2 C2 C4 118.9(2) yes
P2 C2 H21 108.1 no
C4 C2 H21 108.8 no
P2 C2 H22 103.9 no
C4 C2 H22 107.9 no
H21 C2 H22 108.9 no
P3 C3 C4 117.0(2) yes
P3 C3 H31 109.1 no
C4 C3 H31 108.1 no
P3 C3 H32 107.6 no
C4 C3 H32 106.5 no
H31 C3 H32 108.2 no
C2 C4 C1 108.2(2) yes
C2 C4 C3 111.3(3) yes
C1 C4 C3 108.3(3) yes
C2 C4 C5 111.2(3) yes
C1 C4 C5 107.0(3) yes
C3 C4 C5 110.7(3) yes
C4 C5 H51 109.5 no
C4 C5 H52 111.4 no
H51 C5 H52 107.7 no
C4 C5 H53 109.2 no
H51 C5 H53 109.6 no
H52 C5 H53 109.4 no
P1 C11 C12 123.4(3) yes
P1 C11 C16 117.7(3) yes
C12 C11 C16 118.9(4) yes
C11 C12 C13 120.2(4) yes
C11 C12 H121 120.3 no
C13 C12 H121 119.5 no
C12 C13 C14 119.6(4) yes
C12 C13 H131 118.6 no
C14 C13 H131 121.8 no
C13 C14 C15 120.7(4) yes
C13 C14 H141 118.9 no
C15 C14 H141 120.4 no
C14 C15 C16 119.9(4) yes
C14 C15 H151 119.9 no
C16 C15 H151 120.2 no
C11 C16 C15 120.7(4) yes
C11 C16 H161 119.6 no
C15 C16 H161 119.7 no
P1 C21 C22 124.0(3) yes
P1 C21 C26 117.4(3) yes
C22 C21 C26 118.4(4) yes
C21 C22 C23 120.7(4) yes
C21 C22 H221 120.2 no
C23 C22 H221 119.1 no
C22 C23 C24 120.8(5) yes
C22 C23 H231 119.3 no
C24 C23 H231 119.8 no
C23 C24 C25 119.3(4) yes
C23 C24 H241 120.1 no
C25 C24 H241 120.7 no
C24 C25 C26 120.1(4) yes
C24 C25 H251 121.0 no
C26 C25 H251 118.9 no
C21 C26 C25 120.7(4) yes
C21 C26 H261 119.4 no
C25 C26 H261 120.0 no
P2 C31 C32 121.8(3) yes
P2 C31 C36 118.7(3) yes
C32 C31 C36 119.5(3) yes
C31 C32 C33 120.4(4) yes
C31 C32 H321 119.9 no
C33 C32 H321 119.7 no
C32 C33 C34 119.7(4) yes
C32 C33 H331 120.4 no
C34 C33 H331 119.9 no
C33 C34 C35 120.6(4) yes
C33 C34 H341 119.2 no
C35 C34 H341 120.2 no
C34 C35 C36 119.9(4) yes
C34 C35 H351 120.4 no
C36 C35 H351 119.7 no
C31 C36 C35 119.9(4) yes
C31 C36 H361 119.4 no
C35 C36 H361 120.7 no
P2 C41 C42 119.3(3) yes
P2 C41 C46 120.9(3) yes
C42 C41 C46 119.3(4) yes
C41 C42 C43 119.6(4) yes
C41 C42 H421 120.4 no
C43 C42 H421 120.0 no
C42 C43 C44 120.5(5) yes
C42 C43 H431 119.5 no
C44 C43 H431 120.1 no
C43 C44 C45 119.7(4) yes
C43 C44 H441 119.9 no
C45 C44 H441 120.5 no
C44 C45 C46 120.3(4) yes
C44 C45 H451 119.4 no
C46 C45 H451 120.2 no
C41 C46 C45 120.5(4) yes
C41 C46 H461 119.4 no
C45 C46 H461 120.1 no
P3 C51 C52 122.6(3) yes
P3 C51 C56 117.9(3) yes
C52 C51 C56 119.5(3) yes
C51 C52 C53 120.0(4) yes
C51 C52 H521 119.8 no
C53 C52 H521 120.2 no
C52 C53 C54 120.2(4) yes
C52 C53 H531 120.1 no
C54 C53 H531 119.7 no
C53 C54 C55 119.9(4) yes
C53 C54 H541 120.3 no
C55 C54 H541 119.8 no
C54 C55 C56 120.6(4) yes
C54 C55 H551 119.9 no
C56 C55 H551 119.5 no
C51 C56 C55 119.7(4) yes
C51 C56 H561 120.7 no
C55 C56 H561 119.7 no
P3 C61 C62 119.4(3) yes
P3 C61 C66 120.8(3) yes
C62 C61 C66 119.8(3) yes
C61 C62 C63 119.9(4) yes
C61 C62 H621 119.7 no
C63 C62 H621 120.4 no
C62 C63 C64 119.9(4) yes
C62 C63 H631 119.4 no
C64 C63 H631 120.6 no
C63 C64 C65 120.4(4) yes
C63 C64 H641 119.4 no
C65 C64 H641 120.2 no
C64 C65 C66 120.3(4) yes
C64 C65 H651 120.3 no
C66 C65 H651 119.4 no
C65 C66 C61 119.8(4) yes
C65 C66 H661 120.6 no
C61 C66 H661 119.6 no

loop_
_geom_bond_atom_site_label_1
_geom_bond_atom_site_label_2
_geom_bond_distance
_geom_bond_publ_flag
As1 F1 1.699(3) yes
As1 F2 1.695(3) yes
As1 F3 1.656(3) yes
As1 F4 1.718(3) yes
As1 F5 1.675(3) yes
As1 F6 1.687(3) yes
B1 P2 1.917(4) yes
B1 P3 1.925(4) yes
B1 H1 1.153 no
B1 H2 1.018 no
O1 P1 1.483(4) yes
O101 H1011 0.822 no
O101 H1012 0.838 no
P1 C1 1.843(3) yes
P1 C11 1.817(4) yes
P1 C21 1.814(4) yes
P2 C2 1.821(3) yes
P2 C31 1.808(3) yes
P2 C41 1.808(4) yes
P3 C3 1.821(3) yes
P3 C51 1.812(3) yes
P3 C61 1.807(3) yes
C1 C4 1.549(4) yes
C1 H11 0.954 no
C1 H12 0.965 no
C2 C4 1.540(4) yes
C2 H21 0.961 no
C2 H22 0.979 no
C3 C4 1.550(4) yes
C3 H31 0.968 no
C3 H32 0.967 no
C4 C5 1.538(4) yes
C5 H51 0.954 no
C5 H52 0.953 no
C5 H53 0.955 no
C11 C12 1.385(5) yes
C11 C16 1.400(5) yes
C12 C13 1.381(5) yes
C12 H121 0.940 no
C13 C14 1.386(6) yes
C13 H131 0.920 no
C14 C15 1.370(7) yes
C14 H141 0.923 no
C15 C16 1.366(6) yes
C15 H151 0.922 no
C16 H161 0.918 no
C21 C22 1.389(5) yes
C21 C26 1.390(5) yes
C22 C23 1.381(6) yes
C22 H221 0.931 no
C23 C24 1.376(7) yes
C23 H231 0.926 no
C24 C25 1.385(7) yes
C24 H241 0.937 no
C25 C26 1.390(6) yes
C25 H251 0.918 no
C26 H261 0.927 no
C31 C32 1.389(5) yes
C31 C36 1.385(5) yes
C32 C33 1.380(5) yes
C32 H321 0.935 no
C33 C34 1.374(6) yes
C33 H331 0.930 no
C34 C35 1.379(6) yes
C34 H341 0.937 no
C35 C36 1.383(5) yes
C35 H351 0.930 no
C36 H361 0.924 no
C41 C42 1.386(5) yes
C41 C46 1.386(5) yes
C42 C43 1.389(6) yes
C42 H421 0.927 no
C43 C44 1.382(7) yes
C43 H431 0.936 no
C44 C45 1.370(7) yes
C44 H441 0.940 no
C45 C46 1.381(6) yes
C45 H451 0.906 no
C46 H461 0.931 no
C51 C52 1.380(5) yes
C51 C56 1.393(5) yes
C52 C53 1.386(6) yes
C52 H521 0.913 no
C53 C54 1.373(6) yes
C53 H531 0.934 no
C54 C55 1.372(6) yes
C54 H541 0.945 no
C55 C56 1.380(5) yes
C55 H551 0.947 no
C56 H561 0.935 no
C61 C62 1.385(5) yes
C61 C66 1.383(5) yes
C62 C63 1.389(6) yes
C62 H621 0.942 no
C63 C64 1.374(6) yes
C63 H631 0.920 no
C64 C65 1.368(6) yes
C64 H641 0.937 no
C65 C66 1.388(5) yes
C65 H651 0.938 no
C66 H661 0.917 no

loop_
_geom_hbond_atom_site_label_D
_geom_hbond_atom_site_label_H
_geom_hbond_atom_site_label_A
_geom_hbond_angle_DHA
_geom_hbond_distance_DH
_geom_hbond_distance_HA
_geom_hbond_distance_DA
_geom_hbond_publ_flag
C3 H32 O1 136.11(13) 0.967 2.382 3.152(6) yes
C16 H161 O101 133.47(16) 0.918 2.249 2.957(6) yes
